data_1549782
loop_
_publ_author_name
'Yang, Kai'
'Zhang, Guan'
'Song, Qiuling'

_publ_section_title
;
 Four-coordinate triarylborane synthesis <i>via</i> cascade B-Cl/C-B
 cross-metathesis and C-H bond borylation.
;
_journal_issue 39
_journal_name_full 'Chemical science'
_journal_page_first 7666
_journal_page_last 7672
_journal_paper_doi 10.1039/c8sc02281j
_journal_volume 9
_journal_year 2018
_chemical_formula_moiety 'C23 H19 B N2'
_chemical_formula_sum 'C23 H19 B N2'
_chemical_formula_weight 334.24
_space_group_crystal_system triclinic
_space_group_IT_number 2
_space_group_name_Hall '-P 1'
_space_group_name_H-M_alt 'P -1'
_symmetry_Int_Tables_number 2
_symmetry_space_group_name_Hall '-P 1'
_symmetry_space_group_name_H-M 'P -1'
_atom_sites_solution_primary iterative
_audit_block_doi 10.5517/ccdc.csd.cc1ywxwm
_audit_creation_date 2018-01-02
_audit_creation_method
;
Olex2 1.2
(compiled 2014.03.20 svn.r2914 for OlexSys, GUI svn.r4816)
;
_audit_update_record
;
2018-01-02 deposited with the CCDC.
2018-08-13 downloaded from the CCDC.
;
_cell_angle_alpha 115.915(13)
_cell_angle_beta 106.476(11)
_cell_angle_gamma 90.377(10)
_cell_formula_units_Z 2
_cell_length_a 9.5765(11)
_cell_length_b 10.1909(12)
_cell_length_c 10.8774(16)
_cell_measurement_reflns_used 1410
_cell_measurement_temperature 294.29(18)
_cell_measurement_theta_max 27.0320
_cell_measurement_theta_min 3.4200
_cell_volume 905.1(2)
_computing_cell_refinement 'CrysAlisPro 1.171.38.46 (Rigaku OD, 2015)'
_computing_data_collection 'CrysAlisPro 1.171.38.46 (Rigaku OD, 2015)'
_computing_data_reduction 'CrysAlisPro 1.171.38.46 (Rigaku OD, 2015)'
_computing_molecular_graphics 'Olex2 (Dolomanov et al., 2009)'
_computing_publication_material 'Olex2 (Dolomanov et al., 2009)'
_computing_structure_refinement 'olex2.refine (Bourhis et al., 2013)'
_computing_structure_solution 'olex2.solve (Bourhis et al., 2013)'
_diffrn_ambient_temperature 294.29(18)
_diffrn_detector 'CCD plate'
_diffrn_detector_area_resol_mean 16.1213
_diffrn_detector_type Eos
_diffrn_measured_fraction_theta_full 0.9984
_diffrn_measured_fraction_theta_max 0.9984
_diffrn_measurement_device 'four-circle diffractometer'
_diffrn_measurement_device_type 'Xcalibur, Eos, Gemini'
_diffrn_measurement_method '\w scans'
_diffrn_orient_matrix_type 'CrysAlisPro convention (1999,Acta A55,543-557)'
_diffrn_orient_matrix_UB_11 -0.0729373000
_diffrn_orient_matrix_UB_12 0.0161726000
_diffrn_orient_matrix_UB_13 -0.0070460000
_diffrn_orient_matrix_UB_21 0.0253277000
_diffrn_orient_matrix_UB_22 0.0743022000
_diffrn_orient_matrix_UB_23 0.0200210000
_diffrn_orient_matrix_UB_31 -0.0120113000
_diffrn_orient_matrix_UB_32 -0.0186017000
_diffrn_orient_matrix_UB_33 -0.0734787000
_diffrn_radiation_monochromator graphite
_diffrn_radiation_probe x-ray
_diffrn_radiation_type 'Mo K\a'
_diffrn_radiation_wavelength 0.71073
_diffrn_reflns_av_R_equivalents 0.0385
_diffrn_reflns_av_unetI/netI 0.0780
_diffrn_reflns_limit_h_max 13
_diffrn_reflns_limit_h_min -12
_diffrn_reflns_limit_k_max 12
_diffrn_reflns_limit_k_min -12
_diffrn_reflns_limit_l_max 14
_diffrn_reflns_limit_l_min -14
_diffrn_reflns_number 7397
_diffrn_reflns_theta_full 24.9967
_diffrn_reflns_theta_max 25.00
_diffrn_reflns_theta_min 2.93
_diffrn_source 'fine-focus sealed X-ray tube'
_diffrn_source_type 'Enhance (Mo) X-ray Source'
_exptl_absorpt_coefficient_mu 0.071
_exptl_absorpt_correction_T_max 1.00000
_exptl_absorpt_correction_T_min 0.63015
_exptl_absorpt_correction_type multi-scan
_exptl_absorpt_process_details
;
CrysAlisPro 1.171.38.46 (Rigaku Oxford Diffraction, 2015)
Empirical absorption correction using spherical harmonics,
 implemented in SCALE3 ABSPACK scaling algorithm.
;
_exptl_crystal_density_diffrn 1.2264
_exptl_crystal_description block
_exptl_crystal_F_000 352.1254
_refine_diff_density_max 0.5462
_refine_diff_density_min -0.4756
_refine_diff_density_rms 0.0651
_refine_ls_d_res_high 0.8410
_refine_ls_d_res_low 6.9611
_refine_ls_goodness_of_fit_ref 1.0571
_refine_ls_hydrogen_treatment constr
_refine_ls_matrix_type full
_refine_ls_number_constraints 38
_refine_ls_number_parameters 234
_refine_ls_number_reflns 3178
_refine_ls_number_restraints 7
_refine_ls_restrained_S_all 1.0559
_refine_ls_R_factor_all 0.1046
_refine_ls_R_factor_gt 0.0612
_refine_ls_shift/su_max 0.0000
_refine_ls_shift/su_mean 0.0000
_refine_ls_structure_factor_coef Fsqd
_refine_ls_weighting_details 'w=1/[\s^2^(Fo^2^)+(0.0808P)^2^+0.0198P] where P=(Fo^2^+2Fc^2^)/3'
_refine_ls_weighting_scheme calc
_refine_ls_wR_factor_gt 0.1567
_refine_ls_wR_factor_ref 0.1903
_reflns_Friedel_coverage 0.0
_reflns_limit_h_max 10
_reflns_limit_h_min -11
_reflns_limit_k_max 10
_reflns_limit_k_min -12
_reflns_limit_l_max 12
_reflns_limit_l_min 0
_reflns_number_gt 1860
_reflns_number_total 3178
_reflns_threshold_expression I>=2u(I)
_cod_data_source_file c8sc02281j2.cif
_cod_data_source_block exp_4444
_cod_depositor_comments 'Adding full bibliography for 1549782--1549783.cif.'
_cod_database_code 1549782
_reflns_odcompleteness_completeness 99.84
_reflns_odcompleteness_iscentric 1
_reflns_odcompleteness_theta 26.32
_olex2_refinement_description
;
1. Fixed Uiso
 At 1.2 times of:
  All C(H) groups, All N(H) groups
2. Rigid bond restraints
 C3, C16
 with sigma for 1-2 distances of 0.001 and sigma for 1-3 distances of 0.002
3. Uiso/Uaniso restraints and constraints
C3 \\sim C16: within 1.7A with sigma of 0.001 and sigma for terminal atoms of
0.002
4.a Aromatic/amide H refined with riding coordinates:
 N4(H4), C6(H6), C7(H7), C9(H9), C11(H11), C12(H12), C13(H13), C14(H14),
 C15(H15), C16(H16), C17(H17), C18(H18), C19(H19), C21(H21), C22(H22), C23(H23),
  C24(H24), C25(H25), C26(H26)
;
_oxdiff_exptl_absorpt_empirical_details
;
Empirical correction (ABSPACK) includes:
- Absorption correction using spherical harmonics
- Frame scaling
;
_oxdiff_exptl_absorpt_empirical_full_max 2.670
_oxdiff_exptl_absorpt_empirical_full_min 0.365

loop_
_space_group_symop_id
_space_group_symop_operation_xyz
1 x,y,z
2 -x,-y,-z

loop_
_atom_site_label
_atom_site_type_symbol
_atom_site_fract_x
_atom_site_fract_y
_atom_site_fract_z
_atom_site_U_iso_or_equiv
_atom_site_adp_type
_atom_site_occupancy
_atom_site_refinement_flags_posn
_atom_site_refinement_flags_adp
N1 N 0.2348(2) 0.2219(3) 0.2851(2) 0.0544(7) Uani 1.000000 . .
C2 C 0.2493(2) 0.1982(3) 0.5195(2) 0.0421(7) Uani 1.000000 . .
C3 C 0.1566(2) -0.0314(3) 0.2598(3) 0.0448(6) Uani 1.000000 . U
N4 N 0.1786(2) 0.0061(3) 0.0660(2) 0.0625(8) Uani 1.000000 . .
H4 H 0.1554(2) -0.0304(3) -0.0262(2) 0.0750(9) Uiso 1.000000 R .
C5 C 0.1591(2) -0.0892(3) 0.1211(3) 0.0523(8) Uani 1.000000 . .
C6 C -0.1263(3) 0.0720(3) 0.3085(3) 0.0570(8) Uani 1.000000 . .
H6 H -0.1042(3) -0.0186(3) 0.3035(3) 0.0684(10) Uiso 1.000000 R .
C7 C 0.3941(3) 0.1723(3) 0.5583(3) 0.0558(8) Uani 1.000000 . .
H7 H 0.4350(3) 0.1216(3) 0.4857(3) 0.0670(10) Uiso 1.000000 R .
C8 C -0.0143(3) 0.1734(3) 0.3287(2) 0.0431(7) Uani 1.000000 . .
C9 C 0.2979(3) 0.3686(3) 0.3632(3) 0.0570(8) Uani 1.000000 . .
H9 H 0.3047(3) 0.4175(3) 0.4601(3) 0.0685(10) Uiso 1.000000 R .
C10 C 0.2313(3) 0.1521(3) 0.1447(3) 0.0500(8) Uani 1.000000 . .
C11 C 0.2809(3) 0.3230(3) 0.7751(3) 0.0644(9) Uani 1.000000 . .
H11 H 0.2416(3) 0.3749(3) 0.8487(3) 0.0773(11) Uiso 1.000000 R .
C12 C 0.1955(3) 0.2745(3) 0.6319(3) 0.0518(8) Uani 1.000000 . .
H12 H 0.0993(3) 0.2942(3) 0.6115(3) 0.0621(9) Uiso 1.000000 R .
C13 C 0.4219(3) 0.2943(3) 0.8075(3) 0.0628(9) Uani 1.000000 . .
H13 H 0.4790(3) 0.3263(3) 0.9031(3) 0.0753(10) Uiso 1.000000 R .
C14 C 0.4789(3) 0.2184(3) 0.6988(3) 0.0622(9) Uani 1.000000 . .
H14 H 0.5749(3) 0.1981(3) 0.7200(3) 0.0746(11) Uiso 1.000000 R .
C15 C -0.0569(3) 0.3049(3) 0.3352(3) 0.0612(8) Uani 1.000000 . .
H15 H 0.0140(3) 0.3774(3) 0.3492(3) 0.0734(10) Uiso 1.000000 R .
C16 C 0.1423(2) -0.1293(3) 0.3113(3) 0.0510(6) Uani 1.000000 . U
H16 H 0.1419(2) -0.0922(3) 0.4060(3) 0.0611(7) Uiso 1.000000 R .
C17 C -0.2699(3) 0.1000(4) 0.2956(3) 0.0737(10) Uani 1.000000 . .
H17 H -0.3416(3) 0.0287(4) 0.2821(3) 0.0885(12) Uiso 1.000000 R .
C18 C -0.3066(3) 0.2314(4) 0.3025(3) 0.0699(10) Uani 1.000000 . .
H18 H -0.4027(3) 0.2506(4) 0.2942(3) 0.0839(12) Uiso 1.000000 R .
C19 C 0.1465(3) -0.2415(4) 0.0380(3) 0.0712(11) Uani 1.000000 . .
H19 H 0.1497(3) -0.2788(4) -0.0558(3) 0.0854(13) Uiso 1.000000 R .
B20 B 0.1557(3) 0.1415(3) 0.3515(3) 0.0431(8) Uani 1.000000 . .
C21 C -0.2001(3) 0.3343(4) 0.3217(3) 0.0726(10) Uani 1.000000 . .
H21 H -0.2235(3) 0.4242(4) 0.3259(3) 0.0872(12) Uiso 1.000000 R .
C22 C 0.2825(3) 0.2290(4) 0.0832(3) 0.0706(10) Uani 1.000000 . .
H22 H 0.2769(3) 0.1802(4) -0.0134(3) 0.0847(12) Uiso 1.000000 R .
C23 C 0.3502(3) 0.4449(4) 0.3062(4) 0.0702(9) Uani 1.000000 . .
H23 H 0.3922(3) 0.5435(4) 0.3632(4) 0.0842(11) Uiso 1.000000 R .
C24 C 0.1283(3) -0.2801(4) 0.2313(4) 0.0746(10) Uani 1.000000 . .
H24 H 0.1180(3) -0.3429(4) 0.2706(4) 0.0895(12) Uiso 1.000000 R .
C25 C 0.1300(3) -0.3351(4) 0.0915(4) 0.0817(12) Uani 1.000000 . .
H25 H 0.1197(3) -0.4364(4) 0.0344(4) 0.0980(15) Uiso 1.000000 R .
C26 C 0.3405(3) 0.3744(4) 0.1626(4) 0.0769(10) Uani 1.000000 . .
H26 H 0.3731(3) 0.4256(4) 0.1206(4) 0.0923(12) Uiso 1.000000 R .

loop_
_atom_site_aniso_label
_atom_site_aniso_U_11
_atom_site_aniso_U_22
_atom_site_aniso_U_33
_atom_site_aniso_U_12
_atom_site_aniso_U_13
_atom_site_aniso_U_23
N1 0.0535(13) 0.0614(17) 0.0483(12) 0.0101(11) 0.0174(10) 0.0244(12)
C2 0.0445(13) 0.0410(15) 0.0435(13) 0.0046(11) 0.0170(11) 0.0201(11)
C3 0.0360(10) 0.0440(13) 0.0489(11) 0.0100(9) 0.0178(8) 0.0139(9)
N4 0.0691(15) 0.072(2) 0.0317(11) 0.0090(13) 0.0107(10) 0.0145(12)
C5 0.0388(14) 0.0551(19) 0.0412(14) 0.0064(12) 0.0074(11) 0.0064(14)
C6 0.0489(16) 0.0547(19) 0.0730(18) 0.0119(13) 0.0228(13) 0.0318(15)
C7 0.0487(15) 0.062(2) 0.0511(15) 0.0100(13) 0.0182(12) 0.0195(14)
C8 0.0496(14) 0.0424(16) 0.0314(12) 0.0079(11) 0.0139(10) 0.0112(11)
C9 0.0611(17) 0.055(2) 0.0526(16) 0.0041(14) 0.0176(13) 0.0230(15)
C10 0.0461(14) 0.067(2) 0.0350(13) 0.0089(13) 0.0093(11) 0.0236(13)
C11 0.077(2) 0.072(2) 0.0428(15) 0.0151(16) 0.0254(14) 0.0214(14)
C12 0.0554(15) 0.0554(18) 0.0500(14) 0.0139(13) 0.0212(12) 0.0261(13)
C13 0.0674(19) 0.069(2) 0.0459(15) -0.0005(15) 0.0079(13) 0.0270(14)
C14 0.0463(16) 0.074(2) 0.0638(18) 0.0066(14) 0.0122(13) 0.0329(16)
C15 0.0605(17) 0.0493(19) 0.0752(18) 0.0132(14) 0.0259(14) 0.0271(15)
C16 0.0446(11) 0.0506(14) 0.0574(12) 0.0125(9) 0.0237(8) 0.0199(9)
C17 0.0507(18) 0.075(3) 0.096(2) 0.0055(16) 0.0261(15) 0.0379(19)
C18 0.0518(18) 0.082(3) 0.076(2) 0.0263(17) 0.0238(15) 0.0344(19)
C19 0.0591(19) 0.060(2) 0.0586(18) 0.0017(16) 0.0123(14) 0.0007(17)
B20 0.0462(16) 0.0426(18) 0.0391(14) 0.0068(13) 0.0165(12) 0.0157(13)
C21 0.066(2) 0.064(2) 0.090(2) 0.0294(17) 0.0307(17) 0.0345(18)
C22 0.073(2) 0.103(3) 0.0521(17) 0.0174(19) 0.0219(15) 0.0489(19)
C23 0.068(2) 0.070(2) 0.078(2) 0.0046(16) 0.0176(16) 0.0420(18)
C24 0.0547(18) 0.053(2) 0.118(3) 0.0127(14) 0.0377(17) 0.035(2)
C25 0.0589(19) 0.047(2) 0.100(3) 0.0013(15) 0.0270(17) -0.001(2)
C26 0.076(2) 0.102(3) 0.079(2) 0.007(2) 0.0229(17) 0.065(2)

loop_
_atom_type_symbol
_atom_type_scat_dispersion_real
_atom_type_scat_dispersion_imag
_atom_type_scat_Cromer_Mann_a1
_atom_type_scat_Cromer_Mann_a2
_atom_type_scat_Cromer_Mann_a3
_atom_type_scat_Cromer_Mann_a4
_atom_type_scat_Cromer_Mann_b1
_atom_type_scat_Cromer_Mann_b2
_atom_type_scat_Cromer_Mann_b3
_atom_type_scat_Cromer_Mann_b4
_atom_type_scat_Cromer_Mann_c
_atom_type_scat_source
_atom_type_scat_dispersion_source
H 0.00000 0.00000 0.49300 0.32291 0.14019 0.04081 10.51090 26.12570 3.14236 57.79970 0.0030380000826 'International Tables Volume C Table 6.1.1.4 (pp. 500-502)' 'Henke, Gullikson and Davis, At. Data and Nucl. Data Tables, 1993, 54, 2'
C 0.00347 0.00161 2.31000 1.02000 1.58860 0.86500 20.84390 10.20750 0.56870 51.65120 0.215599998832 'International Tables Volume C Table 6.1.1.4 (pp. 500-502)' 'Henke, Gullikson and Davis, At. Data and Nucl. Data Tables, 1993, 54, 2'
B 0.00141 0.00067 2.05450 1.33260 1.09790 0.70680 23.21850 1.02100 60.34980 0.14030 -0.193200007081 'International Tables Volume C Table 6.1.1.4 (pp. 500-502)' 'Henke, Gullikson and Davis, At. Data and Nucl. Data Tables, 1993, 54, 2'
N 0.00653 0.00323 12.21260 3.13220 2.01250 1.16630 0.00570 9.89330 28.99750 0.58260 -11.5290002823 'International Tables Volume C Table 6.1.1.4 (pp. 500-502)' 'Henke, Gullikson and Davis, At. Data and Nucl. Data Tables, 1993, 54, 2'

loop_
_geom_angle_atom_site_label_1
_geom_angle_atom_site_label_2
_geom_angle_atom_site_label_3
_geom_angle
C10 N1 C9 116.7(3)
B20 N1 C9 121.7(2)
B20 N1 C10 121.4(2)
C12 C2 C7 115.7(2)
B20 C2 C7 120.3(2)
B20 C2 C12 124.0(2)
C16 C3 C5 116.7(3)
B20 C3 C5 121.2(3)
B20 C3 C16 121.8(2)
C10 N4 C5 125.6(2)
N4 C5 C3 118.7(3)
C19 C5 C3 120.7(4)
C19 C5 N4 120.6(3)
C17 C6 C8 122.7(3)
C14 C7 C2 122.9(2)
C15 C8 C6 114.7(2)
B20 C8 C6 121.9(3)
B20 C8 C15 123.3(3)
C23 C9 N1 123.5(3)
N4 C10 N1 119.0(3)
C22 C10 N1 120.7(3)
C22 C10 N4 120.3(3)
C13 C11 C12 120.0(2)
C11 C12 C2 122.0(2)
C14 C13 C11 119.6(2)
C13 C14 C7 119.8(2)
C21 C15 C8 123.3(3)
C24 C16 C3 123.8(3)
C18 C17 C6 120.4(3)
C21 C18 C17 118.9(3)
C25 C19 C5 121.0(3)
C2 B20 N1 109.2(2)
C3 B20 N1 105.6(2)
C3 B20 C2 110.7(2)
C8 B20 N1 109.3(2)
C8 B20 C2 112.51(19)
C8 B20 C3 109.35(19)
C18 C21 C15 120.0(3)
C26 C22 C10 120.9(3)
C26 C23 C9 119.1(3)
C25 C24 C16 118.2(4)
C24 C25 C19 119.6(3)
C23 C26 C22 119.0(3)

loop_
_geom_bond_atom_site_label_1
_geom_bond_atom_site_label_2
_geom_bond_distance
N1 C9 1.381(4)
N1 C10 1.364(3)
N1 B20 1.608(4)
C2 C7 1.393(3)
C2 C12 1.377(3)
C2 B20 1.618(3)
C3 C5 1.367(4)
C3 C16 1.364(4)
C3 B20 1.603(4)
N4 C5 1.381(4)
N4 C10 1.354(4)
C5 C19 1.396(4)
C6 C8 1.386(4)
C6 C17 1.387(4)
C7 C14 1.370(3)
C8 C15 1.381(4)
C8 B20 1.633(3)
C9 C23 1.353(4)
C10 C22 1.393(4)
C11 C12 1.393(3)
C11 C13 1.363(4)
C13 C14 1.367(4)
C15 C21 1.386(4)
C16 C24 1.378(4)
C17 C18 1.362(5)
C18 C21 1.362(5)
C19 C25 1.346(5)
C22 C26 1.360(5)
C23 C26 1.379(4)
C24 C25 1.376(5)

loop_
_restr_u_rigid_atom_site_label_1
_restr_u_rigid_atom_site_label_2
_restr_u_rigid_target_weight_param
_restr_u_rigid_u_parallel
_restr_u_rigid_diff
C3 C16 0.0010 0.0598 -0.0020

loop_
_restr_u_similar_atom_site_label_1
_restr_u_similar_atom_site_label_2
_restr_u_similar_weight_param
C3 C16 0.0010
